data_1554367
loop_
_publ_author_name
'Wu, Qi'
'Li, Yabo'
'Wang, Chenyang'
'Zhang, Jianye'
'Huang, Mengmeng'
'Kim, Jung Keun'
'Wu, Yangjie'

_publ_section_title
;
 1,4-Refunctionalization of \b-diketones to \g-keto nitriles via C--C
 single bond cleavage
;
_journal_issue 16
_journal_name_full 'Organic Chemistry Frontiers'
_journal_page_first 2496
_journal_paper_doi 10.1039/C8QO00556G
_journal_volume 5
_journal_year 2018
_chemical_formula_moiety 'C10 H9 N O'
_chemical_formula_sum 'C10 H9 N O'
_chemical_formula_weight 159.18
_space_group_crystal_system monoclinic
_space_group_IT_number 4
_space_group_name_Hall 'P 2yb'
_space_group_name_H-M_alt 'P 1 21 1'
_atom_sites_solution_hydrogens geom
_atom_sites_solution_primary iterative
_audit_creation_date 2017-11-17
_audit_creation_method
;
Olex2 1.2
(compiled 2017.08.10 svn.r3458 for OlexSys, GUI svn.r5381)
;
_audit_update_record
;
2018-01-22 deposited with the CCDC.
2018-07-12 downloaded from the CCDC.
;
_cell_angle_alpha 90
_cell_angle_beta 99.850(10)
_cell_angle_gamma 90
_cell_formula_units_Z 2
_cell_length_a 7.5235(7)
_cell_length_b 5.5446(8)
_cell_length_c 10.2976(10)
_cell_measurement_reflns_used 479
_cell_measurement_temperature 293(2)
_cell_measurement_theta_max 65.6740
_cell_measurement_theta_min 5.9500
_cell_volume 423.23(8)
_computing_cell_refinement
;
CrysAlisPro, Agilent Technologies,
Version 1.171.37.35 (release 13-08-2014 CrysAlis171 .NET)
(compiled Aug 13 2014,18:06:01)
;
_computing_data_collection
;
CrysAlisPro, Agilent Technologies,
Version 1.171.37.35 (release 13-08-2014 CrysAlis171 .NET)
(compiled Aug 13 2014,18:06:01)
;
_computing_data_reduction
;
CrysAlisPro, Agilent Technologies,
Version 1.171.37.35 (release 13-08-2014 CrysAlis171 .NET)
(compiled Aug 13 2014,18:06:01)
;
_computing_molecular_graphics 'Olex2 (Dolomanov et al., 2009)'
_computing_publication_material 'Olex2 (Dolomanov et al., 2009)'
_computing_structure_refinement 'ShelXL (Sheldrick, 2015)'
_computing_structure_solution
;
Superflip (Palatinus & Chapuis, 2007;Palatinus & van der Lee, 2008;
Palatinus et al., 2012)
;
_diffrn_ambient_temperature 293(2)
_diffrn_detector 'CCD plate'
_diffrn_detector_area_resol_mean 16.2312
_diffrn_detector_type Eos
_diffrn_measured_fraction_theta_full 0.999
_diffrn_measured_fraction_theta_max 0.999
_diffrn_measurement_details
;
#__ type_ start__ end____ width___ exp.time_
  1 omega  -52.00   35.00   1.0000    1.0000
omega____ theta____ kappa____ phi______ frames
    -      -33.5000   57.0000   90.0000 87

#__ type_ start__ end____ width___ exp.time_
  2 omega -102.00  -15.00   1.0000    1.0000
omega____ theta____ kappa____ phi______ frames
    -      -33.5000  -57.0000  -60.0000 87

#__ type_ start__ end____ width___ exp.time_
  3 omega  -32.00   55.00   1.0000    1.0000
omega____ theta____ kappa____ phi______ frames
    -       36.4734  -57.0000  120.0000 87

#__ type_ start__ end____ width___ exp.time_
  4 omega   18.00  105.00   1.0000    1.0000
omega____ theta____ kappa____ phi______ frames
    -       36.4734   57.0000 -120.0000 87

#__ type_ start__ end____ width___ exp.time_
  5 omega  -33.00   65.00   1.0000    1.0000
omega____ theta____ kappa____ phi______ frames
    -       36.4734  -77.0000  -90.0000 98

#__ type_ start__ end____ width___ exp.time_
  6 omega   37.00   91.00   1.0000    1.0000
omega____ theta____ kappa____ phi______ frames
    -      108.0000  -30.0000  -90.0000 54

#__ type_ start__ end____ width___ exp.time_
  7 omega   88.00  178.00   1.0000    1.0000
omega____ theta____ kappa____ phi______ frames
    -      108.0000   45.0000 -120.0000 90

#__ type_ start__ end____ width___ exp.time_
  8 omega   38.00   99.00   1.0000    1.0000
omega____ theta____ kappa____ phi______ frames
    -      108.0000  -45.0000  -30.0000 61

#__ type_ start__ end____ width___ exp.time_
  9 omega   38.00   99.00   1.0000    1.0000
omega____ theta____ kappa____ phi______ frames
    -      108.0000  -45.0000   60.0000 61

#__ type_ start__ end____ width___ exp.time_
 10 omega   60.00  107.00   1.0000    1.0000
omega____ theta____ kappa____ phi______ frames
    -      108.0000  -94.0000    0.0000 47

#__ type_ start__ end____ width___ exp.time_
 11 omega   38.00  108.00   1.0000    1.0000
omega____ theta____ kappa____ phi______ frames
    -      108.0000 -111.0000  120.0000 70

#__ type_ start__ end____ width___ exp.time_
 12 omega   36.00  133.00   1.0000    1.0000
omega____ theta____ kappa____ phi______ frames
    -      108.0000  -15.0000   60.0000 97
;
_diffrn_measurement_device 'four-circle diffractometer'
_diffrn_measurement_device_type 'Xcalibur, Eos, Gemini'
_diffrn_measurement_method '\w scans'
_diffrn_orient_matrix_UB_11 0.0813141000
_diffrn_orient_matrix_UB_12 -0.0821849000
_diffrn_orient_matrix_UB_13 0.1404290000
_diffrn_orient_matrix_UB_21 -0.1857092000
_diffrn_orient_matrix_UB_22 0.0284721000
_diffrn_orient_matrix_UB_23 0.0421523000
_diffrn_orient_matrix_UB_31 -0.0453781000
_diffrn_orient_matrix_UB_32 -0.2640190000
_diffrn_orient_matrix_UB_33 -0.0393953000
_diffrn_radiation_monochromator graphite
_diffrn_radiation_probe x-ray
_diffrn_radiation_type CuK\a
_diffrn_radiation_wavelength 1.54184
_diffrn_reflns_av_R_equivalents 0.0187
_diffrn_reflns_av_unetI/netI 0.0445
_diffrn_reflns_Laue_measured_fraction_full 0.999
_diffrn_reflns_Laue_measured_fraction_max 0.999
_diffrn_reflns_limit_h_max 7
_diffrn_reflns_limit_h_min -8
_diffrn_reflns_limit_k_max 4
_diffrn_reflns_limit_k_min -6
_diffrn_reflns_limit_l_max 12
_diffrn_reflns_limit_l_min -12
_diffrn_reflns_number 1646
_diffrn_reflns_point_group_measured_fraction_full 0.750
_diffrn_reflns_point_group_measured_fraction_max 0.750
_diffrn_reflns_theta_full 67.025
_diffrn_reflns_theta_max 67.025
_diffrn_reflns_theta_min 4.358
_diffrn_source 'Enhance (Cu) X-ray Source'
_exptl_absorpt_coefficient_mu 0.653
_exptl_absorpt_correction_T_max 1.00000
_exptl_absorpt_correction_T_min 0.74072
_exptl_absorpt_correction_type multi-scan
_exptl_absorpt_process_details
;
CrysAlisPro, Agilent Technologies,
Version 1.171.37.35 (release 13-08-2014 CrysAlis171 .NET)
(compiled Aug 13 2014,18:06:01)
Empirical absorption correction using spherical harmonics,
 implemented in SCALE3 ABSPACK scaling algorithm.
;
_exptl_crystal_colour colourless
_exptl_crystal_colour_primary colourless
_exptl_crystal_density_diffrn 1.249
_exptl_crystal_description prism
_exptl_crystal_F_000 168
_exptl_crystal_size_max 0.21
_exptl_crystal_size_mid 0.15
_exptl_crystal_size_min 0.1
_refine_diff_density_max 0.231
_refine_diff_density_min -0.244
_refine_diff_density_rms 0.058
_refine_ls_abs_structure_details
;
 Flack x determined using 199 quotients [(I+)-(I-)]/[(I+)+(I-)]
 (Parsons, Flack and Wagner, Acta Cryst. B69 (2013) 249-259).
;
_refine_ls_abs_structure_Flack 0.1(3)
_refine_ls_extinction_coef 0.13(2)
_refine_ls_extinction_expression Fc^*^=kFc[1+0.001xFc^2^\l^3^/sin(2\q)]^-1/4^
_refine_ls_extinction_method 'SHELXL-2014/7 (Sheldrick 2014'
_refine_ls_goodness_of_fit_ref 1.054
_refine_ls_hydrogen_treatment constr
_refine_ls_matrix_type full
_refine_ls_number_parameters 110
_refine_ls_number_reflns 1126
_refine_ls_number_restraints 1
_refine_ls_restrained_S_all 1.054
_refine_ls_R_factor_all 0.0863
_refine_ls_R_factor_gt 0.0682
_refine_ls_shift/su_max 0.000
_refine_ls_shift/su_mean 0.000
_refine_ls_structure_factor_coef Fsqd
_refine_ls_weighting_details 'w=1/[\s^2^(Fo^2^)+(0.1321P)^2^] where P=(Fo^2^+2Fc^2^)/3'
_refine_ls_weighting_scheme calc
_refine_ls_wR_factor_gt 0.1904
_refine_ls_wR_factor_ref 0.2218
_reflns_Friedel_coverage 0.350
_reflns_Friedel_fraction_full 0.438
_reflns_Friedel_fraction_max 0.438
_reflns_number_gt 778
_reflns_number_total 1126
_reflns_threshold_expression 'I > 2\s(I)'
_cod_data_source_file c8qo00556g2.cif
_cod_data_source_block 201711235a
_cod_original_cell_volume 423.23(9)
_cod_database_code 1554367
_shelx_shelxl_version_number 2014/7
_chemical_oxdiff_formula C30H30N4O4
_shelx_space_group_comment
;
The symmetry employed for this shelxl refinement is uniquely defined
by the following loop, which should always be used as a source of
symmetry information in preference to the above space-group names.
They are only intended as comments.
;
_shelx_estimated_absorpt_t_max 0.938
_shelx_estimated_absorpt_t_min 0.875
_reflns_odcompleteness_completeness 99.88
_reflns_odcompleteness_iscentric 1
_reflns_odcompleteness_theta 66.97
_olex2_refinement_description
;
1. Fixed Uiso
 At 1.2 times of:
  All C(H) groups, All C(H,H) groups
2.a Secondary CH2 refined with riding coordinates:
 C2(H2A,H2B), C3(H3A,H3B)
2.b Aromatic/amide H refined with riding coordinates:
 C6(H6), C7(H7), C8(H8), C9(H9), C10(H10)
;
_olex2_submission_special_instructions 'No special instructions were received'

loop_
_space_group_symop_operation_xyz
'x, y, z'
'-x, y+1/2, -z'

loop_
_atom_site_label
_atom_site_type_symbol
_atom_site_fract_x
_atom_site_fract_y
_atom_site_fract_z
_atom_site_U_iso_or_equiv
_atom_site_adp_type
_atom_site_occupancy
_atom_site_site_symmetry_order
_atom_site_calc_flag
_atom_site_refinement_flags_posn
C1 C 0.7224(9) 0.5607(17) 1.0188(6) 0.089(2) Uani 1 1 d .
C2 C 0.7918(8) 0.3550(17) 0.9528(5) 0.086(2) Uani 1 1 d .
H2A H 0.7389 0.2069 0.9787 0.103 Uiso 1 1 calc R
H2B H 0.9216 0.3445 0.9796 0.103 Uiso 1 1 calc R
C3 C 0.7462(8) 0.3839(14) 0.8031(5) 0.0754(18) Uani 1 1 d .
H3A H 0.6172 0.4070 0.7773 0.090 Uiso 1 1 calc R
H3B H 0.8063 0.5261 0.7768 0.090 Uiso 1 1 calc R
C4 C 0.8041(6) 0.1653(15) 0.7328(6) 0.0720(18) Uani 1 1 d .
C5 C 0.7686(6) 0.1703(14) 0.5853(5) 0.0663(16) Uani 1 1 d .
C6 C 0.6758(7) 0.3530(14) 0.5132(5) 0.0748(19) Uani 1 1 d .
H6 H 0.6314 0.4807 0.5567 0.090 Uiso 1 1 calc R
C7 C 0.6469(7) 0.3503(15) 0.3762(6) 0.0781(19) Uani 1 1 d .
H7 H 0.5865 0.4767 0.3282 0.094 Uiso 1 1 calc R
C8 C 0.7101(7) 0.1547(15) 0.3119(6) 0.081(2) Uani 1 1 d .
H8 H 0.6899 0.1485 0.2203 0.097 Uiso 1 1 calc R
C9 C 0.8008(7) -0.0259(15) 0.3829(5) 0.079(2) Uani 1 1 d .
H9 H 0.8428 -0.1551 0.3391 0.095 Uiso 1 1 calc R
C10 C 0.8322(7) -0.0221(14) 0.5188(6) 0.0747(19) Uani 1 1 d .
H10 H 0.8954 -0.1473 0.5659 0.090 Uiso 1 1 calc R
N1 N 0.6669(10) 0.7182(19) 1.0703(6) 0.123(3) Uani 1 1 d .
O1 O 0.8785(6) -0.0035(9) 0.7936(4) 0.0945(17) Uani 1 1 d .

loop_
_atom_site_aniso_label
_atom_site_aniso_U_11
_atom_site_aniso_U_22
_atom_site_aniso_U_33
_atom_site_aniso_U_23
_atom_site_aniso_U_13
_atom_site_aniso_U_12
C1 0.095(4) 0.105(7) 0.065(3) -0.011(4) 0.011(3) 0.004(5)
C2 0.084(3) 0.104(6) 0.068(3) -0.008(4) 0.008(3) 0.001(4)
C3 0.074(3) 0.084(5) 0.067(3) -0.008(3) 0.010(2) 0.006(4)
C4 0.047(2) 0.096(5) 0.073(3) -0.013(3) 0.010(2) -0.002(4)
C5 0.047(2) 0.083(4) 0.069(3) -0.003(3) 0.010(2) 0.000(3)
C6 0.060(3) 0.092(5) 0.071(3) -0.003(4) 0.009(2) -0.007(4)
C7 0.068(3) 0.093(5) 0.073(3) 0.002(4) 0.013(2) 0.009(4)
C8 0.063(3) 0.116(7) 0.063(3) -0.008(4) 0.011(2) 0.002(4)
C9 0.067(3) 0.101(6) 0.070(3) -0.014(4) 0.013(2) 0.000(4)
C10 0.057(3) 0.093(5) 0.075(3) -0.002(4) 0.011(2) 0.004(4)
N1 0.137(5) 0.149(8) 0.084(4) -0.020(5) 0.019(4) 0.017(6)
O1 0.099(3) 0.104(4) 0.074(2) 0.004(3) -0.001(2) 0.024(3)

loop_
_atom_type_symbol
_atom_type_description
_atom_type_scat_dispersion_real
_atom_type_scat_dispersion_imag
_atom_type_scat_source
C C 0.0181 0.0091 'International Tables Vol C Tables 4.2.6.8 and 6.1.1.4'
H H 0.0000 0.0000 'International Tables Vol C Tables 4.2.6.8 and 6.1.1.4'
N N 0.0311 0.0180 'International Tables Vol C Tables 4.2.6.8 and 6.1.1.4'
O O 0.0492 0.0322 'International Tables Vol C Tables 4.2.6.8 and 6.1.1.4'

loop_
_geom_angle_atom_site_label_1
_geom_angle_atom_site_label_2
_geom_angle_atom_site_label_3
_geom_angle
N1 C1 C2 179.1(8)
C1 C2 H2A 109.6
C1 C2 H2B 109.6
C1 C2 C3 110.4(6)
H2A C2 H2B 108.1
C3 C2 H2A 109.6
C3 C2 H2B 109.6
C2 C3 H3A 109.4
C2 C3 H3B 109.4
H3A C3 H3B 108.0
C4 C3 C2 111.4(6)
C4 C3 H3A 109.4
C4 C3 H3B 109.4
C5 C4 C3 117.0(6)
O1 C4 C3 121.2(5)
O1 C4 C5 121.7(6)
C6 C5 C4 123.2(6)
C6 C5 C10 118.9(5)
C10 C5 C4 117.9(6)
C5 C6 H6 119.4
C5 C6 C7 121.2(7)
C7 C6 H6 119.4
C6 C7 H7 120.6
C6 C7 C8 118.9(7)
C8 C7 H7 120.6
C7 C8 H8 120.0
C9 C8 C7 120.0(5)
C9 C8 H8 120.0
C8 C9 H9 119.3
C8 C9 C10 121.3(7)
C10 C9 H9 119.3
C5 C10 H10 120.1
C9 C10 C5 119.7(6)
C9 C10 H10 120.1

loop_
_geom_bond_atom_site_label_1
_geom_bond_atom_site_label_2
_geom_bond_distance
C1 C2 1.469(11)
C1 N1 1.138(10)
C2 H2A 0.9700
C2 H2B 0.9700
C2 C3 1.529(8)
C3 H3A 0.9700
C3 H3B 0.9700
C3 C4 1.513(9)
C4 C5 1.497(7)
C4 O1 1.209(8)
C5 C6 1.375(9)
C5 C10 1.396(8)
C6 H6 0.9300
C6 C7 1.390(8)
C7 H7 0.9300
C7 C8 1.396(10)
C8 H8 0.9300
C8 C9 1.354(10)
C9 H9 0.9300
C9 C10 1.379(8)
C10 H10 0.9300

loop_
_geom_torsion_atom_site_label_1
_geom_torsion_atom_site_label_2
_geom_torsion_atom_site_label_3
_geom_torsion_atom_site_label_4
_geom_torsion
C1 C2 C3 C4 -175.8(5)
C2 C3 C4 C5 -179.6(5)
C2 C3 C4 O1 -0.8(8)
C3 C4 C5 C6 -4.9(7)
C3 C4 C5 C10 175.7(5)
C4 C5 C6 C7 179.7(5)
C4 C5 C10 C9 179.3(5)
C5 C6 C7 C8 1.6(9)
C6 C5 C10 C9 -0.1(8)
C6 C7 C8 C9 -1.3(9)
C7 C8 C9 C10 0.3(9)
C8 C9 C10 C5 0.4(9)
C10 C5 C6 C7 -0.9(8)
O1 C4 C5 C6 176.3(6)
O1 C4 C5 C10 -3.1(7)
